data_1503006
loop_
_publ_author_name
'Arunachalam, M.'
'Ahamed, B. Nisar'
'Ghosh, Pradyut'

_publ_section_title
;
 Binding of ammonium hexafluorophosphate and cation-induced isolation of
 unusual conformers of a hexapodal receptor.
;
_journal_issue 12
_journal_name_full 'Organic letters'
_journal_page_first 2742
_journal_page_last 2745
_journal_paper_doi 10.1021/ol100842q
_journal_volume 12
_journal_year 2010
_chemical_formula_sum 'C30 H40 Cd Cl2 N12 O13'
_chemical_formula_weight 960.04
_chemical_name_systematic
; 
 ? 
;
_space_group_IT_number 2
_symmetry_cell_setting triclinic
_symmetry_space_group_name_Hall '-P 1'
_symmetry_space_group_name_H-M 'P -1'
_atom_sites_solution_hydrogens geom
_atom_sites_solution_primary direct
_atom_sites_solution_secondary difmap
_audit_creation_method SHELXL-97
_cell_angle_alpha 79.4710(10)
_cell_angle_beta 77.7490(10)
_cell_angle_gamma 76.8820(10)
_cell_formula_units_Z 2
_cell_length_a 10.5152(5)
_cell_length_b 11.0902(6)
_cell_length_c 17.2952(9)
_cell_measurement_reflns_used 6383
_cell_measurement_temperature 120(2)
_cell_measurement_theta_max 30.72
_cell_measurement_theta_min 2.40
_cell_volume 1900.24(17)
_computing_cell_refinement 'Bruker SMART'
_computing_data_collection 'Bruker SMART'
_computing_data_reduction 'Bruker SAINT'
_computing_molecular_graphics PLATON
_computing_publication_material 'MERCURY 2.2'
_computing_structure_refinement 'SHELXL-97 (Sheldrick, 1997)'
_computing_structure_solution 'SHELXS-97 (Sheldrick, 1990)'
_diffrn_ambient_temperature 120(2)
_diffrn_detector_area_resol_mean 3
_diffrn_measured_fraction_theta_full 0.999
_diffrn_measured_fraction_theta_max 0.999
_diffrn_measurement_device_type 'CCD area detector'
_diffrn_measurement_method 'omega scan'
_diffrn_radiation_monochromator graphite
_diffrn_radiation_source 'fine-focus sealed tube'
_diffrn_radiation_type MoK\a
_diffrn_radiation_wavelength 0.71073
_diffrn_reflns_av_R_equivalents 0.0285
_diffrn_reflns_av_sigmaI/netI 0.0341
_diffrn_reflns_limit_h_max 12
_diffrn_reflns_limit_h_min -12
_diffrn_reflns_limit_k_max 13
_diffrn_reflns_limit_k_min -13
_diffrn_reflns_limit_l_max 20
_diffrn_reflns_limit_l_min -20
_diffrn_reflns_number 18202
_diffrn_reflns_theta_full 25.00
_diffrn_reflns_theta_max 25.00
_diffrn_reflns_theta_min 1.22
_exptl_absorpt_coefficient_mu 0.796
_exptl_absorpt_correction_T_max 0.9689
_exptl_absorpt_correction_T_min 0.8570
_exptl_absorpt_correction_type multi-scan
_exptl_absorpt_process_details SADABS
_exptl_crystal_colour COLORLESS
_exptl_crystal_density_diffrn 1.678
_exptl_crystal_density_method 'not measured'
_exptl_crystal_description BLOCK
_exptl_crystal_F_000 980
_exptl_crystal_size_max 0.20
_exptl_crystal_size_mid 0.08
_exptl_crystal_size_min 0.04
_refine_diff_density_max 0.867
_refine_diff_density_min -0.559
_refine_diff_density_rms 0.076
_refine_ls_extinction_method none
_refine_ls_goodness_of_fit_ref 1.063
_refine_ls_hydrogen_treatment constr
_refine_ls_matrix_type full
_refine_ls_number_parameters 523
_refine_ls_number_reflns 6693
_refine_ls_number_restraints 0
_refine_ls_restrained_S_all 1.063
_refine_ls_R_factor_all 0.0395
_refine_ls_R_factor_gt 0.0329
_refine_ls_shift/su_max 0.000
_refine_ls_shift/su_mean 0.000
_refine_ls_structure_factor_coef Fsqd
_refine_ls_weighting_details 'calc w=1/[\s^2^(Fo^2^)+(0.0433P)^2^+1.4205P] where P=(Fo^2^+2Fc^2^)/3'
_refine_ls_weighting_scheme calc
_refine_ls_wR_factor_gt 0.0844
_refine_ls_wR_factor_ref 0.0885
_reflns_number_gt 5759
_reflns_number_total 6693
_reflns_threshold_expression >2sigma(I)
_cod_data_source_file ol100842q_si_002.cif
_cod_data_source_block hpcdpc_0m
_cod_depositor_comments
;
The following automatic conversions were performed:

'_symmetry_cell_setting' value 'Triclinic' changed to 'triclinic'
according to /home/saulius/struct/CIF-dictionaries/cif_core.dic
dictionary named 'cif_core.dic' version 2.4.2 from
2011-04-26.

'_exptl_absorpt_correction_type' value 'MULTI-SCAN'
changed to 'multi-scan' according to
/home/saulius/struct/CIF-dictionaries/cif_core.dic dictionary named
'cif_core.dic' version 2.4.2 from
2011-04-26.

'_refine_ls_hydrogen_treatment' value 'CONSTR' changed
to 'constr' according to
/home/saulius/struct/CIF-dictionaries/cif_core.dic dictionary named
'cif_core.dic' version 2.4.2 from 2011-04-26.

Automatic conversion script
Id: cif_fix_values 1715 2011-07-08 13:25:40Z adriana 
;
_cod_original_sg_symbol_H-M 'P-1   '
_cod_database_code 1503006

loop_
_symmetry_equiv_pos_as_xyz
'x, y, z'
'-x, -y, -z'

loop_
_atom_site_label
_atom_site_type_symbol
_atom_site_fract_x
_atom_site_fract_y
_atom_site_fract_z
_atom_site_U_iso_or_equiv
_atom_site_adp_type
_atom_site_occupancy
_atom_site_symmetry_multiplicity
_atom_site_calc_flag
_atom_site_refinement_flags
N1 N -0.1114(2) 0.1890(2) 0.37913(13) 0.0148(5) Uani 1 1 d .
C1 C -0.0941(3) 0.0733(3) 0.41964(16) 0.0160(6) Uani 1 1 d .
H1 H -0.0290 0.0066 0.4027 0.019 Uiso 1 1 calc R
C2 C -0.1853(3) 0.0656(3) 0.48991(17) 0.0192(6) Uani 1 1 d .
H2 H -0.1929 -0.0043 0.5282 0.023 Uiso 1 1 calc R
C3 C -0.2622(3) 0.1835(3) 0.49112(16) 0.0169(6) Uani 1 1 d .
H3 H -0.3333 0.2088 0.5308 0.020 Uiso 1 1 calc R
N4 N -0.2160(2) 0.2556(2) 0.42450(13) 0.0136(5) Uani 1 1 d .
C5 C -0.2647(3) 0.3878(2) 0.39589(16) 0.0144(6) Uani 1 1 d .
H5A H -0.2849 0.3950 0.3429 0.017 Uiso 1 1 calc R
H5B H -0.1954 0.4345 0.3919 0.017 Uiso 1 1 calc R
C6 C -0.3877(3) 0.4440(2) 0.45107(15) 0.0124(5) Uani 1 1 d .
C7 C -0.5133(3) 0.4525(2) 0.43262(15) 0.0122(5) Uani 1 1 d .
C8 C -0.5272(3) 0.4053(2) 0.35750(16) 0.0158(6) Uani 1 1 d .
H8A H -0.6192 0.4293 0.3508 0.019 Uiso 1 1 calc R
H8B H -0.4748 0.4463 0.3114 0.019 Uiso 1 1 calc R
N9 N -0.4854(2) 0.2698(2) 0.35898(13) 0.0161(5) Uani 1 1 d .
C10 C -0.5454(3) 0.1793(3) 0.40484(18) 0.0235(7) Uani 1 1 d .
H10 H -0.6205 0.1909 0.4444 0.028 Uiso 1 1 calc R
C11 C -0.4758(3) 0.0677(3) 0.38241(19) 0.0256(7) Uani 1 1 d .
H11 H -0.4931 -0.0116 0.4030 0.031 Uiso 1 1 calc R
C12 C -0.3728(3) 0.0990(3) 0.32171(18) 0.0237(7) Uani 1 1 d .
H12 H -0.3080 0.0409 0.2952 0.028 Uiso 1 1 calc R
N13 N -0.3787(2) 0.2217(2) 0.30637(14) 0.0193(5) Uani 1 1 d .
C14 C -0.3742(3) 0.4901(2) 0.51812(15) 0.0122(5) Uani 1 1 d .
C15 C -0.2357(3) 0.4811(2) 0.53479(16) 0.0149(6) Uani 1 1 d .
H15A H -0.2368 0.4622 0.5919 0.018 Uiso 1 1 calc R
H15B H -0.1747 0.4139 0.5096 0.018 Uiso 1 1 calc R
N16 N -0.1905(2) 0.5993(2) 0.50388(13) 0.0156(5) Uani 1 1 d .
C17 C -0.2077(3) 0.6740(3) 0.43428(17) 0.0215(6) Uani 1 1 d .
H17 H -0.2582 0.6645 0.3985 0.026 Uiso 1 1 calc R
C18 C -0.1371(3) 0.7663(3) 0.42637(19) 0.0259(7) Uani 1 1 d .
H18 H -0.1296 0.8318 0.3847 0.031 Uiso 1 1 calc R
C19 C -0.0795(3) 0.7412(3) 0.49360(19) 0.0257(7) Uani 1 1 d .
H19 H -0.0256 0.7897 0.5043 0.031 Uiso 1 1 calc R
N20 N -0.1105(2) 0.6387(2) 0.54164(15) 0.0221(6) Uani 1 1 d .
O21 O -0.18178(19) 0.33841(19) 0.20321(11) 0.0218(4) Uani 1 1 d .
H21A H -0.2024 0.4129 0.1975 0.033 Uiso 1 1 d R
H21B H -0.2485 0.3083 0.2283 0.033 Uiso 1 1 d R
O22 O -0.0263(2) 0.06670(18) 0.21911(12) 0.0240(5) Uani 1 1 d .
H22A H 0.0164 0.0009 0.2312 0.036 Uiso 1 1 d R
H22B H -0.0534 0.0660 0.1829 0.036 Uiso 1 1 d R
O23 O 0.20045(19) 0.15206(19) 0.30317(12) 0.0232(5) Uani 1 1 d .
H23A H 0.2666 0.1845 0.2774 0.035 Uiso 1 1 d R
H23B H 0.2270 0.0815 0.3090 0.035 Uiso 1 1 d R
O24 O 0.0441(2) 0.41432(19) 0.30373(12) 0.0271(5) Uani 1 1 d .
H24A H 0.0617 0.4049 0.3455 0.041 Uiso 1 1 d R
H24B H 0.0341 0.4873 0.2877 0.041 Uiso 1 1 d R
N25 N 0.1205(2) 0.3141(2) 0.13019(13) 0.0141(5) Uani 1 1 d .
C26 C 0.0978(3) 0.4312(3) 0.09200(17) 0.0190(6) Uani 1 1 d .
H26 H 0.0342 0.4964 0.1121 0.023 Uiso 1 1 calc R
C27 C 0.1814(3) 0.4425(3) 0.01855(17) 0.0217(6) Uani 1 1 d .
H27 H 0.1848 0.5140 -0.0189 0.026 Uiso 1 1 calc R
C28 C 0.2582(3) 0.3252(3) 0.01301(16) 0.0185(6) Uani 1 1 d .
H28 H 0.3243 0.3018 -0.0296 0.022 Uiso 1 1 calc R
N29 N 0.2202(2) 0.2505(2) 0.08042(13) 0.0132(5) Uani 1 1 d .
C30 C 0.2647(3) 0.1161(2) 0.10283(15) 0.0133(5) Uani 1 1 d .
H30A H 0.1935 0.0738 0.1028 0.016 Uiso 1 1 calc R
H30B H 0.2827 0.1012 0.1569 0.016 Uiso 1 1 calc R
C31 C 0.3879(3) 0.0595(2) 0.04794(15) 0.0125(5) Uani 1 1 d .
C32 C 0.3751(3) 0.0197(2) -0.02199(15) 0.0125(5) Uani 1 1 d .
C33 C 0.2392(3) 0.0425(2) -0.04496(16) 0.0145(6) Uani 1 1 d .
H33A H 0.1805 0.1094 -0.0183 0.017 Uiso 1 1 calc R
H33B H 0.2468 0.0685 -0.1022 0.017 Uiso 1 1 calc R
N34 N 0.1822(2) -0.0708(2) -0.02276(13) 0.0153(5) Uani 1 1 d .
N35 N 0.1223(2) -0.1077(2) -0.07428(14) 0.0209(5) Uani 1 1 d .
C36 C 0.0792(3) -0.2093(3) -0.03342(19) 0.0237(7) Uani 1 1 d .
H36 H 0.0341 -0.2560 -0.0537 0.028 Uiso 1 1 calc R
C37 C 0.1094(3) -0.2372(3) 0.04252(18) 0.0239(7) Uani 1 1 d .
H37 H 0.0891 -0.3029 0.0817 0.029 Uiso 1 1 calc R
C38 C 0.1758(3) -0.1471(3) 0.04750(17) 0.0205(6) Uani 1 1 d .
H38 H 0.2103 -0.1398 0.0914 0.025 Uiso 1 1 calc R
C39 C 0.5131(3) 0.0413(2) 0.06982(15) 0.0123(5) Uani 1 1 d .
C40 C 0.5259(3) 0.0835(3) 0.14656(16) 0.0163(6) Uani 1 1 d .
H40A H 0.4683 0.0453 0.1911 0.020 Uiso 1 1 calc R
H40B H 0.6164 0.0540 0.1556 0.020 Uiso 1 1 calc R
N41 N 0.4919(2) 0.2195(2) 0.14476(13) 0.0165(5) Uani 1 1 d .
C42 C 0.5542(3) 0.3058(3) 0.09626(18) 0.0248(7) Uani 1 1 d .
H42 H 0.6274 0.2906 0.0559 0.030 Uiso 1 1 calc R
C43 C 0.4899(3) 0.4202(3) 0.11718(19) 0.0278(7) Uani 1 1 d .
H43 H 0.5101 0.4979 0.0946 0.033 Uiso 1 1 calc R
C44 C 0.3874(3) 0.3946(3) 0.17976(18) 0.0234(7) Uani 1 1 d .
H44 H 0.3259 0.4552 0.2059 0.028 Uiso 1 1 calc R
Cd45 Cd 0.008182(18) 0.248378(18) 0.255197(11) 0.01557(8) Uani 1 1 d .
N45 N 0.3888(2) 0.2719(2) 0.19735(14) 0.0195(5) Uani 1 1 d .
O46 O 0.0462(3) 0.6521(2) 0.24072(15) 0.0451(6) Uani 1 1 d .
Cl47 Cl 0.27289(8) 0.82351(7) 0.27989(4) 0.02712(18) Uani 1 1 d .
O48 O 0.1295(2) 0.8561(3) 0.29855(18) 0.0531(7) Uani 1 1 d .
O49 O 0.3138(3) 0.6942(2) 0.30454(16) 0.0483(7) Uani 1 1 d .
O50 O 0.3148(3) 0.8560(2) 0.19695(13) 0.0409(6) Uani 1 1 d .
O51 O 0.3269(3) 0.8961(2) 0.32155(14) 0.0439(6) Uani 1 1 d .
Cl52 Cl 0.70762(8) 0.69130(7) 0.21856(4) 0.02885(18) Uani 1 1 d .
O53 O 0.6421(2) 0.6330(2) 0.29173(13) 0.0361(6) Uani 1 1 d .
O54 O 0.6143(3) 0.7586(2) 0.16832(14) 0.0463(7) Uani 1 1 d .
O55 O 0.7752(3) 0.7813(2) 0.23587(15) 0.0476(7) Uani 1 1 d .
O56 O 0.8009(3) 0.6005(2) 0.17734(16) 0.0503(7) Uani 1 1 d .

loop_
_atom_site_aniso_label
_atom_site_aniso_U_11
_atom_site_aniso_U_22
_atom_site_aniso_U_33
_atom_site_aniso_U_23
_atom_site_aniso_U_13
_atom_site_aniso_U_12
N1 0.0114(11) 0.0155(12) 0.0169(12) -0.0061(10) -0.0003(9) -0.0006(9)
C1 0.0161(14) 0.0130(14) 0.0193(14) -0.0043(11) -0.0051(11) -0.0003(11)
C2 0.0203(15) 0.0158(15) 0.0199(15) 0.0004(12) -0.0026(12) -0.0032(12)
C3 0.0170(14) 0.0198(15) 0.0126(13) -0.0014(11) 0.0006(11) -0.0047(12)
N4 0.0117(11) 0.0130(12) 0.0147(11) -0.0041(9) -0.0008(9) 0.0005(9)
C5 0.0128(13) 0.0139(14) 0.0148(13) -0.0006(11) 0.0002(11) -0.0028(11)
C6 0.0130(13) 0.0097(13) 0.0123(13) 0.0002(10) 0.0007(11) -0.0016(10)
C7 0.0161(14) 0.0091(13) 0.0108(13) 0.0003(10) -0.0007(11) -0.0042(11)
C8 0.0159(14) 0.0154(14) 0.0164(14) -0.0053(11) -0.0045(11) 0.0004(11)
N9 0.0143(12) 0.0200(13) 0.0160(12) -0.0083(10) -0.0020(10) -0.0038(10)
C10 0.0206(16) 0.0267(17) 0.0252(16) -0.0096(13) 0.0013(13) -0.0087(13)
C11 0.0271(17) 0.0208(16) 0.0315(17) -0.0053(13) -0.0061(14) -0.0083(13)
C12 0.0234(16) 0.0226(16) 0.0280(16) -0.0128(13) -0.0096(13) 0.0014(13)
N13 0.0163(12) 0.0241(14) 0.0192(12) -0.0109(10) -0.0035(10) -0.0009(10)
C14 0.0129(13) 0.0080(13) 0.0147(13) 0.0005(10) -0.0009(11) -0.0030(10)
C15 0.0128(14) 0.0156(14) 0.0166(14) -0.0040(11) -0.0019(11) -0.0025(11)
N16 0.0122(11) 0.0202(13) 0.0166(12) -0.0073(10) -0.0009(9) -0.0053(10)
C17 0.0262(16) 0.0244(16) 0.0175(15) -0.0056(12) -0.0031(12) -0.0107(13)
C18 0.0264(17) 0.0236(16) 0.0289(17) -0.0051(13) 0.0029(14) -0.0138(14)
C19 0.0173(15) 0.0185(16) 0.046(2) -0.0125(14) -0.0065(14) -0.0054(12)
N20 0.0177(13) 0.0207(13) 0.0335(14) -0.0118(11) -0.0119(11) -0.0018(10)
O21 0.0176(10) 0.0247(11) 0.0211(10) -0.0040(9) -0.0004(8) -0.0023(9)
O22 0.0296(12) 0.0212(11) 0.0234(11) -0.0068(9) -0.0081(9) -0.0037(9)
O23 0.0164(10) 0.0273(12) 0.0248(11) -0.0044(9) -0.0035(9) -0.0021(9)
O24 0.0410(13) 0.0210(11) 0.0232(11) -0.0041(9) -0.0085(10) -0.0107(10)
N25 0.0115(11) 0.0144(12) 0.0163(12) -0.0068(9) -0.0007(9) -0.0003(9)
C26 0.0166(14) 0.0156(15) 0.0248(15) -0.0065(12) -0.0025(12) -0.0014(12)
C27 0.0277(16) 0.0145(15) 0.0201(15) 0.0007(12) -0.0013(13) -0.0034(12)
C28 0.0206(15) 0.0202(15) 0.0133(14) -0.0029(12) 0.0015(12) -0.0049(12)
N29 0.0119(11) 0.0136(12) 0.0139(11) -0.0040(9) -0.0006(9) -0.0019(9)
C30 0.0126(13) 0.0111(13) 0.0144(13) -0.0022(11) -0.0001(11) -0.0007(11)
C31 0.0143(13) 0.0089(13) 0.0132(13) -0.0001(10) -0.0011(11) -0.0026(11)
C32 0.0120(13) 0.0101(13) 0.0152(13) 0.0006(11) -0.0030(11) -0.0029(11)
C33 0.0129(14) 0.0155(14) 0.0153(14) -0.0011(11) -0.0024(11) -0.0039(11)
N34 0.0132(11) 0.0199(13) 0.0156(12) -0.0053(10) -0.0049(9) -0.0047(10)
N35 0.0178(12) 0.0233(13) 0.0251(13) -0.0096(11) -0.0084(10) -0.0022(10)
C36 0.0151(15) 0.0234(16) 0.0365(18) -0.0129(14) -0.0045(13) -0.0048(12)
C37 0.0252(16) 0.0193(16) 0.0266(16) -0.0050(13) 0.0023(13) -0.0082(13)
C38 0.0262(16) 0.0196(15) 0.0160(14) -0.0036(12) -0.0030(12) -0.0053(13)
C39 0.0153(14) 0.0117(13) 0.0101(12) -0.0003(10) -0.0011(11) -0.0049(11)
C40 0.0160(14) 0.0192(15) 0.0146(14) -0.0050(11) -0.0044(11) -0.0014(11)
N41 0.0141(12) 0.0209(13) 0.0162(12) -0.0090(10) -0.0021(10) -0.0026(10)
C42 0.0210(16) 0.0279(17) 0.0251(16) -0.0071(13) 0.0036(13) -0.0085(13)
C43 0.0289(17) 0.0213(16) 0.0354(18) -0.0085(14) -0.0041(15) -0.0075(14)
C44 0.0206(16) 0.0251(17) 0.0276(16) -0.0143(13) -0.0077(13) 0.0005(13)
Cd45 0.01434(12) 0.01745(13) 0.01424(12) -0.00391(8) 0.00026(8) -0.00299(8)
N45 0.0163(12) 0.0260(14) 0.0178(12) -0.0123(10) -0.0027(10) -0.0003(10)
O46 0.0534(17) 0.0400(15) 0.0433(15) -0.0007(12) -0.0074(13) -0.0171(13)
Cl47 0.0302(4) 0.0234(4) 0.0254(4) 0.0040(3) -0.0065(3) -0.0050(3)
O48 0.0322(14) 0.0473(17) 0.074(2) 0.0061(14) -0.0083(14) -0.0093(12)
O49 0.0494(16) 0.0221(13) 0.0619(18) 0.0120(12) -0.0052(14) -0.0021(12)
O50 0.0539(16) 0.0455(15) 0.0243(12) 0.0029(11) -0.0117(11) -0.0142(13)
O51 0.0561(17) 0.0435(15) 0.0395(14) -0.0087(12) -0.0214(13) -0.0104(13)
Cl52 0.0335(4) 0.0310(4) 0.0218(4) 0.0007(3) -0.0038(3) -0.0105(3)
O53 0.0458(15) 0.0365(14) 0.0246(12) 0.0090(10) -0.0065(11) -0.0154(11)
O54 0.0493(16) 0.0478(16) 0.0327(14) 0.0086(12) -0.0105(12) 0.0007(13)
O55 0.0586(18) 0.0402(15) 0.0483(16) -0.0041(12) -0.0082(13) -0.0212(13)
O56 0.0506(17) 0.0342(15) 0.0569(17) -0.0092(13) -0.0002(14) 0.0037(13)

loop_
_atom_type_symbol
_atom_type_description
_atom_type_scat_dispersion_real
_atom_type_scat_dispersion_imag
_atom_type_scat_source
C C 0.0033 0.0016 'International Tables Vol C Tables 4.2.6.8 and 6.1.1.4'
H H 0.0000 0.0000 'International Tables Vol C Tables 4.2.6.8 and 6.1.1.4'
Cd Cd -0.8075 1.2024 'International Tables Vol C Tables 4.2.6.8 and 6.1.1.4'
Cl Cl 0.1484 0.1585 'International Tables Vol C Tables 4.2.6.8 and 6.1.1.4'
N N 0.0061 0.0033 'International Tables Vol C Tables 4.2.6.8 and 6.1.1.4'
O O 0.0106 0.0060 'International Tables Vol C Tables 4.2.6.8 and 6.1.1.4'

loop_
_geom_angle_atom_site_label_1
_geom_angle_atom_site_label_2
_geom_angle_atom_site_label_3
_geom_angle
_geom_angle_site_symmetry_1
_geom_angle_site_symmetry_3
C1 N1 N4 105.0(2) . .
C1 N1 Cd45 124.85(18) . .
N4 N1 Cd45 130.04(16) . .
N1 C1 C2 111.2(2) . .
N1 C1 H1 124.4 . .
C2 C1 H1 124.4 . .
C3 C2 C1 105.2(2) . .
C3 C2 H2 127.4 . .
C1 C2 H2 127.4 . .
N4 C3 C2 107.4(2) . .
N4 C3 H3 126.3 . .
C2 C3 H3 126.3 . .
C3 N4 N1 111.1(2) . .
C3 N4 C5 129.5(2) . .
N1 N4 C5 119.4(2) . .
N4 C5 C6 111.9(2) . .
N4 C5 H5A 109.2 . .
C6 C5 H5A 109.2 . .
N4 C5 H5B 109.2 . .
C6 C5 H5B 109.2 . .
H5A C5 H5B 107.9 . .
C14 C6 C7 120.9(2) . .
C14 C6 C5 119.5(2) . .
C7 C6 C5 119.6(2) . .
C14 C7 C6 119.1(2) 2_466 .
C14 C7 C8 120.2(2) 2_466 .
C6 C7 C8 120.6(2) . .
N9 C8 C7 114.2(2) . .
N9 C8 H8A 108.7 . .
C7 C8 H8A 108.7 . .
N9 C8 H8B 108.7 . .
C7 C8 H8B 108.7 . .
H8A C8 H8B 107.6 . .
C10 N9 N13 111.5(2) . .
C10 N9 C8 128.0(2) . .
N13 N9 C8 120.4(2) . .
N9 C10 C11 107.4(3) . .
N9 C10 H10 126.3 . .
C11 C10 H10 126.3 . .
C10 C11 C12 104.7(3) . .
C10 C11 H11 127.6 . .
C12 C11 H11 127.6 . .
N13 C12 C11 111.8(3) . .
N13 C12 H12 124.1 . .
C11 C12 H12 124.1 . .
C12 N13 N9 104.5(2) . .
C6 C14 C7 120.0(2) . 2_466
C6 C14 C15 119.0(2) . .
C7 C14 C15 121.0(2) 2_466 .
N16 C15 C14 110.2(2) . .
N16 C15 H15A 109.6 . .
C14 C15 H15A 109.6 . .
N16 C15 H15B 109.6 . .
C14 C15 H15B 109.6 . .
H15A C15 H15B 108.1 . .
C17 N16 N20 111.5(2) . .
C17 N16 C15 127.6(2) . .
N20 N16 C15 120.5(2) . .
N16 C17 C18 107.2(3) . .
N16 C17 H17 126.4 . .
C18 C17 H17 126.4 . .
C17 C18 C19 105.1(3) . .
C17 C18 H18 127.5 . .
C19 C18 H18 127.5 . .
N20 C19 C18 112.0(3) . .
N20 C19 H19 124.0 . .
C18 C19 H19 124.0 . .
C19 N20 N16 104.2(2) . .
Cd45 O21 H21A 117.6 . .
Cd45 O21 H21B 112.8 . .
H21A O21 H21B 108.5 . .
Cd45 O22 H22A 121.7 . .
Cd45 O22 H22B 123.5 . .
H22A O22 H22B 109.7 . .
Cd45 O23 H23A 111.4 . .
Cd45 O23 H23B 125.0 . .
H23A O23 H23B 105.4 . .
Cd45 O24 H24A 119.7 . .
Cd45 O24 H24B 132.4 . .
H24A O24 H24B 107.5 . .
C26 N25 N29 105.1(2) . .
C26 N25 Cd45 124.35(18) . .
N29 N25 Cd45 130.56(16) . .
N25 C26 C27 111.1(2) . .
N25 C26 H26 124.4 . .
C27 C26 H26 124.4 . .
C28 C27 C26 105.1(3) . .
C28 C27 H27 127.5 . .
C26 C27 H27 127.5 . .
N29 C28 C27 107.5(2) . .
N29 C28 H28 126.3 . .
C27 C28 H28 126.3 . .
C28 N29 N25 111.2(2) . .
C28 N29 C30 129.6(2) . .
N25 N29 C30 119.1(2) . .
N29 C30 C31 113.8(2) . .
N29 C30 H30A 108.8 . .
C31 C30 H30A 108.8 . .
N29 C30 H30B 108.8 . .
C31 C30 H30B 108.8 . .
H30A C30 H30B 107.7 . .
C32 C31 C39 120.6(2) . .
C32 C31 C30 119.6(2) . .
C39 C31 C30 119.7(2) . .
C39 C32 C31 120.1(2) 2_655 .
C39 C32 C33 120.4(2) 2_655 .
C31 C32 C33 119.6(2) . .
N34 C33 C32 111.1(2) . .
N34 C33 H33A 109.4 . .
C32 C33 H33A 109.4 . .
N34 C33 H33B 109.4 . .
C32 C33 H33B 109.4 . .
H33A C33 H33B 108.0 . .
C38 N34 N35 111.5(2) . .
C38 N34 C33 127.6(2) . .
N35 N34 C33 120.8(2) . .
C36 N35 N34 104.1(2) . .
N35 C36 C37 112.1(3) . .
N35 C36 H36 123.9 . .
C37 C36 H36 123.9 . .
C38 C37 C36 104.9(3) . .
C38 C37 H37 127.6 . .
C36 C37 H37 127.6 . .
N34 C38 C37 107.4(3) . .
N34 C38 H38 126.3 . .
C37 C38 H38 126.3 . .
C32 C39 C31 119.3(2) 2_655 .
C32 C39 C40 120.4(2) 2_655 .
C31 C39 C40 120.3(2) . .
N41 C40 C39 113.3(2) . .
N41 C40 H40A 108.9 . .
C39 C40 H40A 108.9 . .
N41 C40 H40B 108.9 . .
C39 C40 H40B 108.9 . .
H40A C40 H40B 107.7 . .
C42 N41 N45 111.8(2) . .
C42 N41 C40 127.8(2) . .
N45 N41 C40 120.4(2) . .
N41 C42 C43 107.4(3) . .
N41 C42 H42 126.3 . .
C43 C42 H42 126.3 . .
C42 C43 C44 104.8(3) . .
C42 C43 H43 127.6 . .
C44 C43 H43 127.6 . .
N45 C44 C43 111.4(3) . .
N45 C44 H44 124.3 . .
C43 C44 H44 124.3 . .
O24 Cd45 O21 100.87(7) . .
O24 Cd45 O23 81.43(7) . .
O21 Cd45 O23 177.45(6) . .
O24 Cd45 N1 88.92(7) . .
O21 Cd45 N1 92.45(7) . .
O23 Cd45 N1 88.69(7) . .
O24 Cd45 N25 90.55(7) . .
O21 Cd45 N25 85.40(7) . .
O23 Cd45 N25 93.49(7) . .
N1 Cd45 N25 177.66(7) . .
O24 Cd45 O22 173.87(7) . .
O21 Cd45 O22 83.02(7) . .
O23 Cd45 O22 94.79(7) . .
N1 Cd45 O22 86.16(7) . .
N25 Cd45 O22 94.51(7) . .
C44 N45 N41 104.5(2) . .
O50 Cl47 O49 111.59(16) . .
O50 Cl47 O51 108.14(15) . .
O49 Cl47 O51 110.61(16) . .
O50 Cl47 O48 109.07(16) . .
O49 Cl47 O48 109.02(16) . .
O51 Cl47 O48 108.34(17) . .
O56 Cl52 O53 110.15(15) . .
O56 Cl52 O54 109.34(16) . .
O53 Cl52 O54 111.19(15) . .
O56 Cl52 O55 109.67(16) . .
O53 Cl52 O55 109.01(15) . .
O54 Cl52 O55 107.42(16) . .

loop_
_geom_bond_atom_site_label_1
_geom_bond_atom_site_label_2
_geom_bond_distance
_geom_bond_site_symmetry_2
N1 C1 1.339(3) .
N1 N4 1.359(3) .
N1 Cd45 2.308(2) .
C1 C2 1.381(4) .
C1 H1 0.9300 .
C2 C3 1.374(4) .
C2 H2 0.9300 .
C3 N4 1.343(3) .
C3 H3 0.9300 .
N4 C5 1.469(3) .
C5 C6 1.517(4) .
C5 H5A 0.9700 .
C5 H5B 0.9700 .
C6 C14 1.395(4) .
C6 C7 1.402(4) .
C7 C14 1.400(4) 2_466
C7 C8 1.532(4) .
C8 N9 1.464(3) .
C8 H8A 0.9700 .
C8 H8B 0.9700 .
N9 C10 1.349(4) .
N9 N13 1.358(3) .
C10 C11 1.365(4) .
C10 H10 0.9300 .
C11 C12 1.396(4) .
C11 H11 0.9300 .
C12 N13 1.328(4) .
C12 H12 0.9300 .
C14 C7 1.400(4) 2_466
C14 C15 1.522(4) .
C15 N16 1.465(3) .
C15 H15A 0.9700 .
C15 H15B 0.9700 .
N16 C17 1.352(4) .
N16 N20 1.354(3) .
C17 C18 1.366(4) .
C17 H17 0.9300 .
C18 C19 1.379(4) .
C18 H18 0.9300 .
C19 N20 1.340(4) .
C19 H19 0.9300 .
O21 Cd45 2.3074(19) .
O21 H21A 0.7981 .
O21 H21B 0.8463 .
O22 Cd45 2.3384(19) .
O22 H22A 0.7834 .
O22 H22B 0.7429 .
O23 Cd45 2.3075(19) .
O23 H23A 0.8572 .
O23 H23B 0.7650 .
O24 Cd45 2.291(2) .
O24 H24A 0.7664 .
O24 H24B 0.7965 .
N25 C26 1.339(4) .
N25 N29 1.357(3) .
N25 Cd45 2.309(2) .
C26 C27 1.386(4) .
C26 H26 0.9300 .
C27 C28 1.375(4) .
C27 H27 0.9300 .
C28 N29 1.343(3) .
C28 H28 0.9300 .
N29 C30 1.463(3) .
C30 C31 1.517(4) .
C30 H30A 0.9700 .
C30 H30B 0.9700 .
C31 C32 1.403(4) .
C31 C39 1.407(4) .
C32 C39 1.398(4) 2_655
C32 C33 1.518(4) .
C33 N34 1.467(3) .
C33 H33A 0.9700 .
C33 H33B 0.9700 .
N34 C38 1.346(4) .
N34 N35 1.358(3) .
N35 C36 1.335(4) .
C36 C37 1.380(4) .
C36 H36 0.9300 .
C37 C38 1.367(4) .
C37 H37 0.9300 .
C38 H38 0.9300 .
C39 C32 1.398(4) 2_655
C39 C40 1.527(4) .
C40 N41 1.464(3) .
C40 H40A 0.9700 .
C40 H40B 0.9700 .
N41 C42 1.344(4) .
N41 N45 1.353(3) .
C42 C43 1.368(4) .
C42 H42 0.9300 .
C43 C44 1.395(4) .
C43 H43 0.9300 .
C44 N45 1.336(4) .
C44 H44 0.9300 .
Cl47 O50 1.413(2) .
Cl47 O49 1.414(2) .
Cl47 O51 1.443(2) .
Cl47 O48 1.448(3) .
Cl52 O56 1.415(3) .
Cl52 O53 1.424(2) .
Cl52 O54 1.437(2) .
Cl52 O55 1.453(3) .

loop_
_geom_hbond_atom_site_label_D
_geom_hbond_atom_site_label_H
_geom_hbond_atom_site_label_A
_geom_hbond_distance_DH
_geom_hbond_distance_HA
_geom_hbond_distance_DA
_geom_hbond_angle_DHA
_geom_hbond_site_symmetry_A
O21 H21A O56 0.80 2.05 2.828(3) 163.9 1_455
O22 H22A O48 0.78 2.09 2.841(3) 159.5 1_545
O23 H23B O51 0.77 2.08 2.840(3) 171.6 1_545
O22 H22B N35 0.74 2.09 2.820(3) 166.4 2
O24 H24A N20 0.77 2.07 2.831(3) 174.5 2_566
